data_1551977
loop_
_publ_author_name
'Sebastian Preiss'
'Christoph Forster'
'Sven Otto'
'Matthias Bauer'
'Patrick Muller'
'Dariush Hinderberger'
'Haleh Hashemi Haeri'
'Luca Carella'
'Katja Heinze'

_publ_section_title
;
 Structure and reactivity of a mononuclear gold(II) complex
;
_journal_name_full 'Nature Chemistry'
_journal_page_first 1249
_journal_page_last 1255
_journal_paper_doi 10.1038/nchem.2836
_journal_volume 9
_journal_year 2017
_chemical_formula_sum 'C44 H28 Au N4'
_chemical_formula_weight 809.67
_space_group_crystal_system triclinic
_space_group_IT_number 2
_space_group_name_Hall '-P 1'
_space_group_name_H-M_alt 'P -1'
_atom_sites_solution_hydrogens geom
_cell_angle_alpha 97.4790(10)
_cell_angle_beta 97.4530(10)
_cell_angle_gamma 99.9250(10)
_cell_formula_units_Z 1
_cell_length_a 6.1691(2)
_cell_length_b 10.6043(4)
_cell_length_c 12.4939(5)
_cell_measurement_reflns_used 7431
_cell_measurement_temperature 173(2)
_cell_measurement_theta_max 27.9142
_cell_measurement_theta_min 2.3751
_cell_volume 788.51(5)
_computing_cell_refinement 'Bruker SMART'
_computing_data_collection 'Bruker SMART'
_computing_data_reduction 'Bruker SAINT'
_computing_structure_refinement 'SHELXL-2014/7 (Sheldrick, 2014)'
_diffrn_ambient_temperature 173(2)
_diffrn_measured_fraction_theta_full 0.999
_diffrn_measured_fraction_theta_max 0.999
_diffrn_measurement_device_type 'CCD area detector'
_diffrn_measurement_method 'phi and omega scans'
_diffrn_radiation_type MoK\a
_diffrn_radiation_wavelength 0.71073
_diffrn_reflns_av_R_equivalents 0.0496
_diffrn_reflns_av_unetI/netI 0.0459
_diffrn_reflns_Laue_measured_fraction_full 0.999
_diffrn_reflns_Laue_measured_fraction_max 0.999
_diffrn_reflns_limit_h_max 8
_diffrn_reflns_limit_h_min -8
_diffrn_reflns_limit_k_max 13
_diffrn_reflns_limit_k_min -13
_diffrn_reflns_limit_l_max 16
_diffrn_reflns_limit_l_min -16
_diffrn_reflns_number 9273
_diffrn_reflns_point_group_measured_fraction_full 0.999
_diffrn_reflns_point_group_measured_fraction_max 0.999
_diffrn_reflns_theta_full 25.242
_diffrn_reflns_theta_max 27.939
_diffrn_reflns_theta_min 2.375
_exptl_absorpt_coefficient_mu 4.705
_exptl_absorpt_correction_T_max 1.35416
_exptl_absorpt_correction_T_min 0.73982
_exptl_absorpt_correction_type multi-scan
_exptl_absorpt_process_details MULABS
_exptl_crystal_colour brown
_exptl_crystal_density_diffrn 1.705
_exptl_crystal_description plate
_exptl_crystal_F_000 399
_exptl_crystal_size_max 0.200
_exptl_crystal_size_mid 0.150
_exptl_crystal_size_min 0.050
_refine_diff_density_max 1.367
_refine_diff_density_min -1.006
_refine_diff_density_rms 0.133
_refine_ls_extinction_coef .
_refine_ls_extinction_method none
_refine_ls_goodness_of_fit_ref 1.066
_refine_ls_hydrogen_treatment constr
_refine_ls_matrix_type full
_refine_ls_number_parameters 223
_refine_ls_number_reflns 3774
_refine_ls_number_restraints 0
_refine_ls_restrained_S_all 1.066
_refine_ls_R_factor_all 0.0249
_refine_ls_R_factor_gt 0.0246
_refine_ls_shift/su_max 0.001
_refine_ls_shift/su_mean 0.000
_refine_ls_structure_factor_coef Fsqd
_refine_ls_weighting_details 'w=1/[\s^2^(Fo^2^)+(0.0303P)^2^] where P=(Fo^2^+2Fc^2^)/3'
_refine_ls_weighting_scheme calc
_refine_ls_wR_factor_gt 0.0569
_refine_ls_wR_factor_ref 0.0569
_reflns_Friedel_coverage 0.000
_reflns_Friedel_fraction_full .
_reflns_Friedel_fraction_max .
_reflns_number_gt 3773
_reflns_number_total 3774
_reflns_threshold_expression 'I > 2\s(I)'
_cod_data_source_file nchem.2836-s2.cif
_cod_data_source_block sp_tpp_thf_0m
_cod_database_code 1551977
_shelx_space_group_comment
;
The symmetry employed for this shelxl refinement is uniquely defined
by the following loop, which should always be used as a source of
symmetry information in preference to the above space-group names.
They are only intended as comments.
;
_shelx_estimated_absorpt_t_min 0.453
_shelx_estimated_absorpt_t_max 0.799

loop_
_space_group_symop_operation_xyz
'x, y, z'
'-x, -y, -z'

loop_
_atom_site_label
_atom_site_type_symbol
_atom_site_fract_x
_atom_site_fract_y
_atom_site_fract_z
_atom_site_U_iso_or_equiv
_atom_site_adp_type
_atom_site_occupancy
_atom_site_site_symmetry_order
_atom_site_calc_flag
_atom_site_refinement_flags_posn
_atom_site_refinement_flags_adp
_atom_site_refinement_flags_occupancy
_atom_site_disorder_assembly
_atom_site_disorder_group
Au1 Au 0.5000 0.5000 0.5000 0.01691(6) Uani 1 2 d S . P . .
N1 N 0.2284(4) 0.3602(2) 0.4266(2) 0.0189(5) Uani 1 1 d . . . . .
N2 N 0.3662(4) 0.5127(2) 0.64613(19) 0.0170(5) Uani 1 1 d . . . . .
C1 C 0.1811(5) 0.3053(3) 0.3171(2) 0.0189(6) Uani 1 1 d . . . . .
C2 C -0.0284(5) 0.2168(3) 0.2994(2) 0.0232(6) Uani 1 1 d . . . . .
H2 H -0.1013 0.1669 0.2315 0.028 Uiso 1 1 calc R U . . .
C3 C -0.1040(5) 0.2167(3) 0.3964(2) 0.0233(6) Uani 1 1 d . . . . .
H3 H -0.2392 0.1668 0.4088 0.028 Uiso 1 1 calc R U . . .
C4 C 0.0580(5) 0.3061(3) 0.4776(2) 0.0196(6) Uani 1 1 d . . . . .
C5 C 0.0433(5) 0.3312(3) 0.5893(2) 0.0189(5) Uani 1 1 d . . . . .
C6 C -0.1372(5) 0.2425(3) 0.6289(2) 0.0184(5) Uani 1 1 d . . . . .
C7 C -0.1454(5) 0.1091(3) 0.6121(3) 0.0225(6) Uani 1 1 d . . . . .
H7 H -0.0356 0.0749 0.5771 0.027 Uiso 1 1 calc R U . . .
C8 C -0.3137(6) 0.0257(3) 0.6464(3) 0.0277(7) Uani 1 1 d . . . . .
H8 H -0.3196 -0.0652 0.6339 0.033 Uiso 1 1 calc R U . . .
C9 C -0.4718(5) 0.0753(3) 0.6985(3) 0.0283(7) Uani 1 1 d . . . . .
H9 H -0.5869 0.0183 0.7216 0.034 Uiso 1 1 calc R U . . .
C10 C -0.4633(5) 0.2077(3) 0.7174(3) 0.0263(6) Uani 1 1 d . . . . .
H10 H -0.5710 0.2417 0.7543 0.032 Uiso 1 1 calc R U . . .
C11 C -0.2960(5) 0.2912(3) 0.6820(3) 0.0225(6) Uani 1 1 d . . . . .
H11 H -0.2910 0.3820 0.6944 0.027 Uiso 1 1 calc R U . . .
C12 C 0.1896(5) 0.4249(3) 0.6672(2) 0.0179(5) Uani 1 1 d . . . . .
C13 C 0.1891(5) 0.4407(3) 0.7835(2) 0.0218(6) Uani 1 1 d . . . . .
H13 H 0.0844 0.3937 0.8203 0.026 Uiso 1 1 calc R U . . .
C14 C 0.3663(5) 0.5352(3) 0.8308(2) 0.0209(6) Uani 1 1 d . . . . .
H14 H 0.4077 0.5664 0.9068 0.025 Uiso 1 1 calc R U . . .
C15 C 0.4798(5) 0.5798(3) 0.7451(2) 0.0177(5) Uani 1 1 d . . . . .
C16 C 0.6829(5) 0.6685(3) 0.7625(2) 0.0178(5) Uani 1 1 d . . . . .
C17 C 0.7620(5) 0.7399(3) 0.8764(2) 0.0191(6) Uani 1 1 d . . . . .
C18 C 0.6346(5) 0.8208(3) 0.9245(3) 0.0245(6) Uani 1 1 d . . . . .
H18 H 0.4977 0.8307 0.8851 0.029 Uiso 1 1 calc R U . . .
C19 C 0.7073(6) 0.8873(3) 1.0304(3) 0.0316(7) Uani 1 1 d . . . . .
H19 H 0.6184 0.9412 1.0634 0.038 Uiso 1 1 calc R U . . .
C20 C 0.9079(6) 0.8753(3) 1.0878(3) 0.0330(8) Uani 1 1 d . . . . .
H20 H 0.9581 0.9220 1.1594 0.040 Uiso 1 1 calc R U . . .
C21 C 1.0346(6) 0.7957(4) 1.0407(3) 0.0325(8) Uani 1 1 d . . . . .
H21 H 1.1726 0.7874 1.0800 0.039 Uiso 1 1 calc R U . . .
C22 C 0.9618(5) 0.7267(3) 0.9355(3) 0.0270(7) Uani 1 1 d . . . . .
H22 H 1.0491 0.6706 0.9041 0.032 Uiso 1 1 calc R U . . .

loop_
_atom_site_aniso_label
_atom_site_aniso_U_11
_atom_site_aniso_U_22
_atom_site_aniso_U_33
_atom_site_aniso_U_23
_atom_site_aniso_U_13
_atom_site_aniso_U_12
Au1 0.01952(8) 0.01639(8) 0.01334(8) -0.00056(5) 0.00132(5) 0.00250(5)
N1 0.0223(12) 0.0184(12) 0.0140(11) -0.0010(9) 0.0036(9) 0.0008(9)
N2 0.0206(11) 0.0158(11) 0.0123(11) -0.0004(8) -0.0008(9) 0.0016(9)
C1 0.0194(13) 0.0183(13) 0.0159(14) -0.0022(10) -0.0015(10) 0.0018(11)
C2 0.0224(14) 0.0250(15) 0.0169(14) -0.0035(11) 0.0003(11) -0.0030(12)
C3 0.0212(14) 0.0247(15) 0.0191(15) -0.0013(11) 0.0005(11) -0.0034(12)
C4 0.0190(13) 0.0179(13) 0.0192(14) -0.0015(10) 0.0016(11) 0.0009(11)
C5 0.0207(13) 0.0161(13) 0.0192(14) 0.0018(10) 0.0036(11) 0.0022(11)
C6 0.0177(13) 0.0205(14) 0.0159(13) 0.0021(10) 0.0017(10) 0.0019(11)
C7 0.0228(14) 0.0199(14) 0.0234(15) -0.0016(11) 0.0054(11) 0.0027(11)
C8 0.0305(16) 0.0201(15) 0.0289(17) -0.0001(12) 0.0014(13) 0.0001(12)
C9 0.0222(15) 0.0346(18) 0.0238(16) 0.0036(13) 0.0031(12) -0.0056(13)
C10 0.0197(14) 0.0368(18) 0.0227(15) 0.0021(13) 0.0061(11) 0.0058(13)
C11 0.0237(14) 0.0224(15) 0.0221(15) 0.0025(11) 0.0033(11) 0.0076(12)
C12 0.0198(13) 0.0185(13) 0.0151(13) 0.0003(10) 0.0029(10) 0.0042(11)
C13 0.0263(15) 0.0216(14) 0.0173(14) 0.0014(11) 0.0071(11) 0.0027(12)
C14 0.0254(14) 0.0230(14) 0.0123(13) -0.0008(10) 0.0012(11) 0.0032(12)
C15 0.0230(13) 0.0169(13) 0.0117(13) -0.0022(10) 0.0000(10) 0.0051(11)
C16 0.0231(14) 0.0159(13) 0.0136(13) -0.0005(10) -0.0001(10) 0.0054(11)
C17 0.0211(13) 0.0198(14) 0.0134(13) -0.0007(10) 0.0023(10) -0.0015(11)
C18 0.0288(15) 0.0231(15) 0.0199(15) -0.0010(11) 0.0022(12) 0.0043(12)
C19 0.0436(19) 0.0281(17) 0.0212(16) -0.0038(12) 0.0086(14) 0.0043(14)
C20 0.046(2) 0.0308(17) 0.0131(15) -0.0043(12) 0.0007(13) -0.0093(15)
C21 0.0290(16) 0.043(2) 0.0194(16) 0.0080(14) -0.0055(12) -0.0034(15)
C22 0.0255(15) 0.0335(17) 0.0205(15) 0.0019(12) 0.0015(12) 0.0046(13)

loop_
_atom_type_symbol
_atom_type_description
_atom_type_scat_dispersion_real
_atom_type_scat_dispersion_imag
_atom_type_scat_source
C C 0.0033 0.0016 'International Tables Vol C Tables 4.2.6.8 and 6.1.1.4'
H H 0.0000 0.0000 'International Tables Vol C Tables 4.2.6.8 and 6.1.1.4'
N N 0.0061 0.0033 'International Tables Vol C Tables 4.2.6.8 and 6.1.1.4'
Au Au -2.0133 8.8022 'International Tables Vol C Tables 4.2.6.8 and 6.1.1.4'

loop_
_geom_angle_atom_site_label_1
_geom_angle_atom_site_label_2
_geom_angle_atom_site_label_3
_geom_angle
_geom_angle_site_symmetry_1
_geom_angle_site_symmetry_3
N1 Au1 N1 180.0 . 2_666
N1 Au1 N2 89.95(9) . .
N1 Au1 N2 90.05(9) 2_666 .
N1 Au1 N2 90.05(9) . 2_666
N1 Au1 N2 89.95(9) 2_666 2_666
N2 Au1 N2 180.00(13) . 2_666
C4 N1 C1 107.7(2) . .
C4 N1 Au1 125.82(19) . .
C1 N1 Au1 126.49(19) . .
C15 N2 C12 107.6(2) . .
C15 N2 Au1 124.47(19) . .
C12 N2 Au1 124.70(18) . .
N1 C1 C16 125.6(3) . 2_666
N1 C1 C2 108.4(2) . .
C16 C1 C2 125.9(3) 2_666 .
C3 C2 C1 107.9(3) . .
C3 C2 H2 126.0 . .
C1 C2 H2 126.0 . .
C2 C3 C4 107.7(3) . .
C2 C3 H3 126.2 . .
C4 C3 H3 126.2 . .
N1 C4 C5 126.5(3) . .
N1 C4 C3 108.3(2) . .
C5 C4 C3 125.2(3) . .
C12 C5 C4 125.8(3) . .
C12 C5 C6 117.7(3) . .
C4 C5 C6 116.3(2) . .
C11 C6 C7 119.1(3) . .
C11 C6 C5 121.2(3) . .
C7 C6 C5 119.7(3) . .
C6 C7 C8 120.4(3) . .
C6 C7 H7 119.8 . .
C8 C7 H7 119.8 . .
C9 C8 C7 119.9(3) . .
C9 C8 H8 120.0 . .
C7 C8 H8 120.0 . .
C10 C9 C8 120.3(3) . .
C10 C9 H9 119.9 . .
C8 C9 H9 119.9 . .
C9 C10 C11 119.8(3) . .
C9 C10 H10 120.1 . .
C11 C10 H10 120.1 . .
C6 C11 C10 120.5(3) . .
C6 C11 H11 119.8 . .
C10 C11 H11 119.8 . .
N2 C12 C5 125.7(3) . .
N2 C12 C13 108.7(2) . .
C5 C12 C13 125.5(3) . .
C14 C13 C12 107.3(3) . .
C14 C13 H13 126.4 . .
C12 C13 H13 126.4 . .
C13 C14 C15 107.8(2) . .
C13 C14 H14 126.1 . .
C15 C14 H14 126.1 . .
N2 C15 C16 126.6(3) . .
N2 C15 C14 108.6(2) . .
C16 C15 C14 124.6(3) . .
C1 C16 C15 125.7(3) 2_666 .
C1 C16 C17 117.5(3) 2_666 .
C15 C16 C17 116.8(2) . .
C22 C17 C18 119.0(3) . .
C22 C17 C16 121.1(3) . .
C18 C17 C16 119.9(3) . .
C19 C18 C17 120.1(3) . .
C19 C18 H18 119.9 . .
C17 C18 H18 119.9 . .
C20 C19 C18 120.4(3) . .
C20 C19 H19 119.8 . .
C18 C19 H19 119.8 . .
C21 C20 C19 119.7(3) . .
C21 C20 H20 120.1 . .
C19 C20 H20 120.1 . .
C20 C21 C22 120.4(3) . .
C20 C21 H21 119.8 . .
C22 C21 H21 119.8 . .
C17 C22 C21 120.3(3) . .
C17 C22 H22 119.9 . .
C21 C22 H22 119.9 . .

loop_
_geom_bond_atom_site_label_1
_geom_bond_atom_site_label_2
_geom_bond_distance
_geom_bond_site_symmetry_2
Au1 N1 2.059(2) .
Au1 N1 2.059(2) 2_666
Au1 N2 2.097(2) .
Au1 N2 2.097(2) 2_666
N1 C4 1.379(4) .
N1 C1 1.387(4) .
N2 C15 1.379(3) .
N2 C12 1.382(4) .
C1 C16 1.406(4) 2_666
C1 C2 1.433(4) .
C2 C3 1.354(4) .
C2 H2 0.9500 .
C3 C4 1.444(4) .
C3 H3 0.9500 .
C4 C5 1.404(4) .
C5 C12 1.401(4) .
C5 C6 1.507(4) .
C6 C11 1.386(4) .
C6 C7 1.394(4) .
C7 C8 1.393(4) .
C7 H7 0.9500 .
C8 C9 1.380(5) .
C8 H8 0.9500 .
C9 C10 1.383(5) .
C9 H9 0.9500 .
C10 C11 1.397(4) .
C10 H10 0.9500 .
C11 H11 0.9500 .
C12 C13 1.442(4) .
C13 C14 1.360(4) .
C13 H13 0.9500 .
C14 C15 1.439(4) .
C14 H14 0.9500 .
C15 C16 1.405(4) .
C16 C1 1.406(4) 2_666
C16 C17 1.499(4) .
C17 C22 1.390(4) .
C17 C18 1.392(4) .
C18 C19 1.394(4) .
C18 H18 0.9500 .
C19 C20 1.381(6) .
C19 H19 0.9500 .
C20 C21 1.374(5) .
C20 H20 0.9500 .
C21 C22 1.396(5) .
C21 H21 0.9500 .
C22 H22 0.9500 .

loop_
_geom_torsion_atom_site_label_1
_geom_torsion_atom_site_label_2
_geom_torsion_atom_site_label_3
_geom_torsion_atom_site_label_4
_geom_torsion
_geom_torsion_site_symmetry_1
_geom_torsion_site_symmetry_2
_geom_torsion_site_symmetry_3
_geom_torsion_site_symmetry_4
C4 N1 C1 C16 -177.9(3) . . . 2_666
Au1 N1 C1 C16 3.2(4) . . . 2_666
C4 N1 C1 C2 1.5(3) . . . .
Au1 N1 C1 C2 -177.4(2) . . . .
N1 C1 C2 C3 -0.9(4) . . . .
C16 C1 C2 C3 178.5(3) 2_666 . . .
C1 C2 C3 C4 0.0(4) . . . .
C1 N1 C4 C5 177.8(3) . . . .
Au1 N1 C4 C5 -3.3(4) . . . .
C1 N1 C4 C3 -1.5(3) . . . .
Au1 N1 C4 C3 177.4(2) . . . .
C2 C3 C4 N1 0.9(4) . . . .
C2 C3 C4 C5 -178.4(3) . . . .
N1 C4 C5 C12 6.3(5) . . . .
C3 C4 C5 C12 -174.6(3) . . . .
N1 C4 C5 C6 -169.2(3) . . . .
C3 C4 C5 C6 9.9(4) . . . .
C12 C5 C6 C11 60.5(4) . . . .
C4 C5 C6 C11 -123.6(3) . . . .
C12 C5 C6 C7 -119.5(3) . . . .
C4 C5 C6 C7 56.3(4) . . . .
C11 C6 C7 C8 1.2(5) . . . .
C5 C6 C7 C8 -178.8(3) . . . .
C6 C7 C8 C9 -0.8(5) . . . .
C7 C8 C9 C10 -0.3(5) . . . .
C8 C9 C10 C11 1.0(5) . . . .
C7 C6 C11 C10 -0.5(4) . . . .
C5 C6 C11 C10 179.4(3) . . . .
C9 C10 C11 C6 -0.5(5) . . . .
C15 N2 C12 C5 -174.8(3) . . . .
Au1 N2 C12 C5 -14.3(4) . . . .
C15 N2 C12 C13 1.8(3) . . . .
Au1 N2 C12 C13 162.27(19) . . . .
C4 C5 C12 N2 3.5(5) . . . .
C6 C5 C12 N2 178.9(3) . . . .
C4 C5 C12 C13 -172.5(3) . . . .
C6 C5 C12 C13 2.9(4) . . . .
N2 C12 C13 C14 -1.1(3) . . . .
C5 C12 C13 C14 175.5(3) . . . .
C12 C13 C14 C15 0.0(3) . . . .
C12 N2 C15 C16 172.9(3) . . . .
Au1 N2 C15 C16 12.4(4) . . . .
C12 N2 C15 C14 -1.8(3) . . . .
Au1 N2 C15 C14 -162.35(19) . . . .
C13 C14 C15 N2 1.1(3) . . . .
C13 C14 C15 C16 -173.7(3) . . . .
N2 C15 C16 C1 -7.2(5) . . . 2_666
C14 C15 C16 C1 166.8(3) . . . 2_666
N2 C15 C16 C17 173.8(3) . . . .
C14 C15 C16 C17 -12.3(4) . . . .
C1 C16 C17 C22 -60.9(4) 2_666 . . .
C15 C16 C17 C22 118.3(3) . . . .
C1 C16 C17 C18 119.2(3) 2_666 . . .
C15 C16 C17 C18 -61.7(4) . . . .
C22 C17 C18 C19 0.0(5) . . . .
C16 C17 C18 C19 180.0(3) . . . .
C17 C18 C19 C20 1.1(5) . . . .
C18 C19 C20 C21 -1.1(5) . . . .
C19 C20 C21 C22 -0.1(5) . . . .
C18 C17 C22 C21 -1.1(5) . . . .
C16 C17 C22 C21 178.9(3) . . . .
C20 C21 C22 C17 1.2(5) . . . .
